data_1516840
loop_
_publ_author_name
'Price, Jacquelyn T.'
'Paquette, Joseph A.'
'Harrison, Christopher S.'
'Bauld, Reg'
'Fanchini, Giovanni'
'Gilroy, Joe B.'

_publ_section_title
;
 6-Oxoverdazyl radical polymers with tunable electrochemical properties
;
_journal_name_full 'Polymer Chemistry'
_journal_paper_doi 10.1039/c4py00829d
_journal_year 2014
_chemical_formula_sum 'C14 H19 B F4 N4 O'
_chemical_formula_weight 346.14
_chemical_name_systematic
;
 ?
;
_space_group_crystal_system monoclinic
_space_group_IT_number 14
_space_group_name_Hall '-P 2ybc'
_space_group_name_H-M_alt 'P 1 21/c 1'
_symmetry_space_group_name_Hall '-P 2ybc'
_symmetry_space_group_name_H-M 'P 1 21/c 1'
_atom_sites_solution_hydrogens difmap
_atom_sites_solution_primary direct
_audit_creation_method SHELXL-2013
_cell_angle_alpha 90
_cell_angle_beta 99.864(10)
_cell_angle_gamma 90
_cell_formula_units_Z 4
_cell_length_a 8.1059(16)
_cell_length_b 13.501(5)
_cell_length_c 15.435(6)
_cell_measurement_reflns_used 9924
_cell_measurement_temperature 150(2)
_cell_measurement_theta_max 30.57
_cell_measurement_theta_min 2.55
_cell_volume 1664.2(10)
_computing_cell_refinement SAINT
_computing_data_collection Apex2
_computing_data_reduction SAINT
_computing_molecular_graphics XP
_computing_publication_material cif2tables.py
_computing_structure_refinement SHELXL
_computing_structure_solution XS
_diffrn_ambient_temperature 150(2)
_diffrn_measured_fraction_theta_full 0.998
_diffrn_measured_fraction_theta_max 0.963
_diffrn_measurement_device_type 'Bruker APEX-II CCD'
_diffrn_measurement_method 'phi and omega scans'
_diffrn_radiation_type MoK\a
_diffrn_radiation_wavelength 0.71073
_diffrn_reflns_av_R_equivalents 0.0376
_diffrn_reflns_av_unetI/netI 0.0217
_diffrn_reflns_Laue_measured_fraction_full 0.998
_diffrn_reflns_Laue_measured_fraction_max 0.963
_diffrn_reflns_limit_h_max 11
_diffrn_reflns_limit_h_min -11
_diffrn_reflns_limit_k_max 19
_diffrn_reflns_limit_k_min -19
_diffrn_reflns_limit_l_max 22
_diffrn_reflns_limit_l_min -22
_diffrn_reflns_number 57902
_diffrn_reflns_point_group_measured_fraction_full 0.998
_diffrn_reflns_point_group_measured_fraction_max 0.963
_diffrn_reflns_theta_full 25.242
_diffrn_reflns_theta_max 32.078
_diffrn_reflns_theta_min 3.018
_diffrn_source 'sealed tube'
_exptl_absorpt_coefficient_mu 0.119
_exptl_absorpt_correction_T_max 0.7463
_exptl_absorpt_correction_T_min 0.6809
_exptl_absorpt_correction_type multi-scan
_exptl_absorpt_process_details SADABS
_exptl_crystal_colour red
_exptl_crystal_density_diffrn 1.381
_exptl_crystal_description block
_exptl_crystal_F_000 720
_exptl_crystal_size_max 0.240
_exptl_crystal_size_mid 0.220
_exptl_crystal_size_min 0.180
_refine_diff_density_max 0.868
_refine_diff_density_min -0.687
_refine_diff_density_rms 0.060
_refine_ls_extinction_method none
_refine_ls_goodness_of_fit_ref 1.048
_refine_ls_hydrogen_treatment refall
_refine_ls_matrix_type full
_refine_ls_number_parameters 293
_refine_ls_number_reflns 5606
_refine_ls_number_restraints 0
_refine_ls_restrained_S_all 1.048
_refine_ls_R_factor_all 0.0818
_refine_ls_R_factor_gt 0.0580
_refine_ls_shift/su_max 0.000
_refine_ls_shift/su_mean 0.000
_refine_ls_structure_factor_coef Fsqd
_refine_ls_weighting_details 'w=1/[\s^2^(Fo^2^)+(0.0750P)^2^+1.0171P] where P=(Fo^2^+2Fc^2^)/3'
_refine_ls_weighting_scheme calc
_refine_ls_wR_factor_gt 0.1489
_refine_ls_wR_factor_ref 0.1685
_reflns_Friedel_coverage 0.000
_reflns_number_gt 4140
_reflns_number_total 5606
_reflns_threshold_expression 'I > 2\s(I)'
_cod_data_source_file c4py00829d2.cif
_cod_data_source_block n14024
_cod_original_cell_volume 1664.3(10)
_cod_database_code 1516840
_shelx_space_group_comment
;
The symmetry employed for this shelxl refinement is uniquely defined
by the following loop, which should always be used as a source of
symmetry information in preference to the above space-group names.
They are only intended as comments.
;
_shelx_estimated_absorpt_t_min 0.972
_shelx_estimated_absorpt_t_max 0.979
_shelxl_version_number 2013-3

loop_
_space_group_symop_operation_xyz
'x, y, z'
'-x, y+1/2, -z+1/2'
'-x, -y, -z'
'x, -y-1/2, z-1/2'

loop_
_atom_site_label
_atom_site_type_symbol
_atom_site_fract_x
_atom_site_fract_y
_atom_site_fract_z
_atom_site_U_iso_or_equiv
_atom_site_adp_type
_atom_site_occupancy
_atom_site_site_symmetry_order
_atom_site_calc_flag
N3 N 0.63184(14) 0.18935(9) 0.73811(8) 0.0219(2) Uani 1 1 d
O1 O 0.62303(16) 0.19498(10) 0.58801(8) 0.0381(3) Uani 1 1 d
F1 F 0.12954(16) 0.40151(12) 0.73106(11) 0.0714(4) Uani 1 1 d
N1 N 0.39479(15) 0.13566(9) 0.64325(7) 0.0238(2) Uani 1 1 d
C9 C 0.35316(17) 0.07752(10) 0.86700(8) 0.0223(3) Uani 1 1 d
F2 F 0.36377(18) 0.47812(9) 0.79869(10) 0.0597(4) Uani 1 1 d
N2 N 0.32874(15) 0.10440(9) 0.70981(7) 0.0237(2) Uani 1 1 d
F3 F 0.38031(18) 0.33485(9) 0.72516(7) 0.0544(4) Uani 1 1 d
C2 C 0.55646(19) 0.17431(11) 0.64952(9) 0.0255(3) Uani 1 1 d
N4 N 0.57045(15) 0.15924(9) 0.80537(7) 0.0222(2) Uani 1 1 d
F4 F 0.2830(2) 0.33287(10) 0.85216(8) 0.0608(4) Uani 1 1 d
C14 C 0.23534(18) 0.00147(12) 0.85735(10) 0.0273(3) Uani 1 1 d
H4B H 0.195(2) -0.0234(14) 0.8001(12) 0.024(4) Uiso 1 1 d
C10 C 0.40870(19) 0.11954(12) 0.94968(9) 0.0269(3) Uani 1 1 d
H5A H 0.489(3) 0.1737(16) 0.9582(13) 0.035(5) Uiso 1 1 d
C11 C 0.3467(2) 0.08452(14) 1.02216(10) 0.0333(3) Uani 1 1 d
H6A H 0.386(3) 0.1123(19) 1.0798(16) 0.053(7) Uiso 1 1 d
C13 C 0.1743(2) -0.03340(14) 0.93082(12) 0.0341(3) Uani 1 1 d
H7A H 0.098(3) -0.0862(18) 0.9232(14) 0.043(6) Uiso 1 1 d
C6 C 0.79740(18) 0.24201(11) 0.75636(10) 0.0275(3) Uani 1 1 d
H8A H 0.806(2) 0.2760(15) 0.7036(13) 0.031(5) Uiso 1 1 d
C12 C 0.2305(2) 0.00821(14) 1.01285(11) 0.0361(4) Uani 1 1 d
H9A H 0.189(3) -0.0160(18) 1.0652(16) 0.050(6) Uiso 1 1 d
C3 C 0.2877(2) 0.12855(13) 0.55368(10) 0.0331(3) Uani 1 1 d
H10A H 0.350(3) 0.1636(16) 0.5159(15) 0.039(6) Uiso 1 1 d
C7 C 0.7954(2) 0.31660(15) 0.82938(13) 0.0388(4) Uani 1 1 d
H11A H 0.703(3) 0.365(2) 0.8143(17) 0.059(7) Uiso 1 1 d
H11B H 0.904(3) 0.3571(18) 0.8371(16) 0.051(6) Uiso 1 1 d
H11C H 0.792(3) 0.2835(18) 0.8831(16) 0.046(6) Uiso 1 1 d
C8 C 0.9351(2) 0.16511(16) 0.7775(2) 0.0500(5) Uani 1 1 d
H12A H 0.925(3) 0.117(2) 0.7306(18) 0.061(8) Uiso 1 1 d
H12B H 0.925(4) 0.129(2) 0.838(2) 0.078(9) Uiso 1 1 d
H12C H 1.045(3) 0.200(2) 0.7871(17) 0.059(7) Uiso 1 1 d
C4 C 0.1247(3) 0.1829(2) 0.55502(15) 0.0514(5) Uani 1 1 d
H13A H 0.147(3) 0.247(2) 0.5783(18) 0.062(8) Uiso 1 1 d
H13B H 0.058(3) 0.1450(19) 0.5895(17) 0.051(7) Uiso 1 1 d
H13C H 0.068(3) 0.185(2) 0.4946(18) 0.063(7) Uiso 1 1 d
C5 C 0.2650(4) 0.02069(16) 0.52782(13) 0.0493(5) Uani 1 1 d
H14A H 0.377(4) -0.009(2) 0.5323(17) 0.060(8) Uiso 1 1 d
H14B H 0.210(3) 0.018(2) 0.4653(19) 0.069(8) Uiso 1 1 d
H14C H 0.190(3) -0.0111(19) 0.5623(17) 0.053(7) Uiso 1 1 d
B1 B 0.2888(2) 0.38758(12) 0.77776(11) 0.0261(3) Uani 1 1 d
C1 C 0.42035(17) 0.11429(10) 0.79028(8) 0.0214(2) Uani 1 1 d

loop_
_atom_site_aniso_label
_atom_site_aniso_U_11
_atom_site_aniso_U_22
_atom_site_aniso_U_33
_atom_site_aniso_U_23
_atom_site_aniso_U_13
_atom_site_aniso_U_12
N3 0.0234(5) 0.0203(5) 0.0221(5) 0.0011(4) 0.0047(4) 0.0011(4)
O1 0.0396(6) 0.0516(8) 0.0251(5) 0.0032(5) 0.0109(5) -0.0080(6)
F1 0.0364(7) 0.0745(10) 0.0969(11) 0.0107(9) -0.0067(7) 0.0077(6)
N1 0.0283(6) 0.0239(5) 0.0188(5) 0.0015(4) 0.0029(4) -0.0013(4)
C9 0.0217(6) 0.0247(6) 0.0209(6) 0.0026(5) 0.0042(4) 0.0034(5)
F2 0.0703(9) 0.0292(6) 0.0797(9) -0.0046(6) 0.0125(7) -0.0176(6)
N2 0.0271(6) 0.0237(5) 0.0199(5) 0.0016(4) 0.0030(4) -0.0008(4)
F3 0.0798(9) 0.0519(7) 0.0350(6) 0.0034(5) 0.0199(6) 0.0311(6)
C2 0.0294(7) 0.0256(6) 0.0220(6) 0.0019(5) 0.0058(5) 0.0007(5)
N4 0.0239(5) 0.0223(5) 0.0206(5) 0.0014(4) 0.0041(4) 0.0010(4)
F4 0.1058(11) 0.0489(7) 0.0317(6) 0.0072(5) 0.0237(6) -0.0089(7)
C14 0.0253(7) 0.0296(7) 0.0273(6) 0.0029(5) 0.0056(5) -0.0004(5)
C10 0.0299(7) 0.0292(7) 0.0220(6) -0.0003(5) 0.0060(5) 0.0041(6)
C11 0.0366(8) 0.0436(9) 0.0209(6) 0.0018(6) 0.0078(6) 0.0107(7)
C13 0.0279(7) 0.0371(8) 0.0392(8) 0.0095(7) 0.0112(6) -0.0004(6)
C6 0.0252(7) 0.0261(7) 0.0317(7) 0.0040(5) 0.0059(5) -0.0035(5)
C12 0.0339(8) 0.0470(10) 0.0307(7) 0.0131(7) 0.0149(6) 0.0091(7)
C3 0.0436(9) 0.0353(8) 0.0179(6) 0.0030(5) -0.0018(5) -0.0111(7)
C7 0.0343(8) 0.0429(10) 0.0383(9) -0.0090(7) 0.0033(7) -0.0118(7)
C8 0.0242(8) 0.0364(10) 0.0910(17) 0.0098(10) 0.0143(9) 0.0016(7)
C4 0.0458(11) 0.0589(13) 0.0409(10) 0.0039(9) -0.0170(8) 0.0013(10)
C5 0.0754(15) 0.0418(10) 0.0279(8) -0.0073(7) 0.0011(9) -0.0155(10)
B1 0.0312(8) 0.0220(7) 0.0258(7) 0.0010(5) 0.0066(6) -0.0002(6)
C1 0.0230(6) 0.0214(6) 0.0197(5) -0.0001(4) 0.0029(4) 0.0015(5)

loop_
_atom_type_symbol
_atom_type_description
_atom_type_scat_dispersion_real
_atom_type_scat_dispersion_imag
_atom_type_scat_source
C C 0.0033 0.0016 'International Tables Vol C Tables 4.2.6.8 and 6.1.1.4'
H H 0.0000 0.0000 'International Tables Vol C Tables 4.2.6.8 and 6.1.1.4'
B B 0.0013 0.0007 'International Tables Vol C Tables 4.2.6.8 and 6.1.1.4'
N N 0.0061 0.0033 'International Tables Vol C Tables 4.2.6.8 and 6.1.1.4'
O O 0.0106 0.0060 'International Tables Vol C Tables 4.2.6.8 and 6.1.1.4'
F F 0.0171 0.0103 'International Tables Vol C Tables 4.2.6.8 and 6.1.1.4'

loop_
_geom_angle_atom_site_label_1
_geom_angle_atom_site_label_2
_geom_angle_atom_site_label_3
_geom_angle
N4 N3 C2 124.77(12)
N4 N3 C6 116.95(11)
C2 N3 C6 118.27(11)
N2 N1 C2 124.84(12)
N2 N1 C3 116.88(12)
C2 N1 C3 118.29(12)
C14 C9 C10 120.28(13)
C14 C9 C1 120.27(12)
C10 C9 C1 119.45(13)
N1 N2 C1 117.37(12)
O1 C2 N1 125.02(14)
O1 C2 N3 123.54(14)
N1 C2 N3 111.42(12)
N3 N4 C1 117.71(11)
C9 C14 C13 119.61(14)
C9 C14 H4B 118.8(11)
C13 C14 H4B 121.5(11)
C11 C10 C9 119.58(15)
C11 C10 H5A 118.3(12)
C9 C10 H5A 122.2(12)
C10 C11 C12 120.25(15)
C10 C11 H6A 120.3(15)
C12 C11 H6A 119.5(15)
C12 C13 C14 119.88(16)
C12 C13 H7A 121.9(13)
C14 C13 H7A 118.2(13)
N3 C6 C7 109.35(13)
N3 C6 C8 108.47(13)
C7 C6 C8 113.33(17)
N3 C6 H8A 105.2(12)
C7 C6 H8A 109.2(12)
C8 C6 H8A 111.0(12)
C11 C12 C13 120.40(14)
C11 C12 H9A 118.9(14)
C13 C12 H9A 120.7(14)
N1 C3 C5 109.20(14)
N1 C3 C4 108.91(14)
C5 C3 C4 113.77(18)
N1 C3 H10A 104.2(13)
C5 C3 H10A 111.6(13)
C4 C3 H10A 108.7(13)
C6 C7 H11A 111.8(15)
C6 C7 H11B 108.9(14)
H11A C7 H11B 105(2)
C6 C7 H11C 110.1(15)
H11A C7 H11C 113(2)
H11B C7 H11C 107.8(19)
C6 C8 H12A 109.4(16)
C6 C8 H12B 109.7(17)
H12A C8 H12B 110(2)
C6 C8 H12C 108.4(16)
H12A C8 H12C 113(2)
H12B C8 H12C 106(2)
C3 C4 H13A 110.0(17)
C3 C4 H13B 109.0(15)
H13A C4 H13B 111(2)
C3 C4 H13C 105.7(16)
H13A C4 H13C 111(2)
H13B C4 H13C 109(2)
C3 C5 H14A 107.7(16)
C3 C5 H14B 107.5(17)
H14A C5 H14B 108(2)
C3 C5 H14C 109.8(15)
H14A C5 H14C 116(2)
H14B C5 H14C 107(2)
F4 B1 F2 110.98(14)
F4 B1 F1 110.31(15)
F2 B1 F1 109.69(15)
F4 B1 F3 108.19(14)
F2 B1 F3 109.51(14)
F1 B1 F3 108.10(14)
N2 C1 N4 123.17(12)
N2 C1 C9 119.30(12)
N4 C1 C9 117.50(11)

loop_
_geom_bond_atom_site_label_1
_geom_bond_atom_site_label_2
_geom_bond_distance
N3 N4 1.2913(16)
N3 C2 1.4136(19)
N3 C6 1.5021(19)
O1 C2 1.2025(18)
F1 B1 1.380(2)
N1 N2 1.3072(16)
N1 C2 1.3985(19)
N1 C3 1.5044(19)
C9 C14 1.393(2)
C9 C10 1.399(2)
C9 C1 1.4718(19)
F2 B1 1.379(2)
N2 C1 1.3401(17)
F3 B1 1.386(2)
N4 C1 1.3438(18)
F4 B1 1.373(2)
C14 C13 1.395(2)
C14 H4B 0.950(19)
C10 C11 1.386(2)
C10 H5A 0.97(2)
C11 C12 1.386(3)
C11 H6A 0.97(2)
C13 C12 1.389(3)
C13 H7A 0.94(2)
C6 C7 1.514(2)
C6 C8 1.518(2)
C6 H8A 0.95(2)
C12 H9A 0.98(2)
C3 C5 1.513(3)
C3 C4 1.514(3)
C3 H10A 0.96(2)
C7 H11A 0.99(3)
C7 H11B 1.02(2)
C7 H11C 0.95(2)
C8 H12A 0.96(3)
C8 H12B 1.06(3)
C8 H12C 0.99(3)
C4 H13A 0.95(3)
C4 H13B 0.97(3)
C4 H13C 0.97(3)
C5 H14A 0.99(3)
C5 H14B 0.99(3)
C5 H14C 0.97(3)

loop_
_geom_torsion_atom_site_label_1
_geom_torsion_atom_site_label_2
_geom_torsion_atom_site_label_3
_geom_torsion_atom_site_label_4
_geom_torsion
C2 N1 N2 C1 3.1(2)
C3 N1 N2 C1 -177.22(13)
N2 N1 C2 O1 173.07(15)
C3 N1 C2 O1 -6.6(2)
N2 N1 C2 N3 -8.76(19)
C3 N1 C2 N3 171.56(12)
N4 N3 C2 O1 -172.97(14)
C6 N3 C2 O1 5.5(2)
N4 N3 C2 N1 8.83(19)
C6 N3 C2 N1 -172.66(12)
C2 N3 N4 C1 -3.18(19)
C6 N3 N4 C1 178.30(12)
C10 C9 C14 C13 -0.7(2)
C1 C9 C14 C13 179.24(14)
C14 C9 C10 C11 0.5(2)
C1 C9 C10 C11 -179.48(13)
C9 C10 C11 C12 0.1(2)
C9 C14 C13 C12 0.4(2)
N4 N3 C6 C7 -45.06(17)
C2 N3 C6 C7 136.32(15)
N4 N3 C6 C8 78.98(18)
C2 N3 C6 C8 -99.65(17)
C10 C11 C12 C13 -0.5(3)
C14 C13 C12 C11 0.2(3)
N2 N1 C3 C5 -69.2(2)
C2 N1 C3 C5 110.54(17)
N2 N1 C3 C4 55.61(19)
C2 N1 C3 C4 -124.68(17)
N1 N2 C1 N4 3.8(2)
N1 N2 C1 C9 -178.24(12)
N3 N4 C1 N2 -3.8(2)
N3 N4 C1 C9 178.26(12)
C14 C9 C1 N2 25.4(2)
C10 C9 C1 N2 -154.62(13)
C14 C9 C1 N4 -156.52(13)
C10 C9 C1 N4 23.44(19)
